data_7118979
loop_
_publ_author_name
'Nandi, Shyamapada'
'Chakraborty, Debanjan'
'Vaidhyanathan, Ramanathan'

_publ_section_title
;
 A permanently porous single molecule H-bonded organic framework for
 selective CO2 capture
;
_journal_coden_ASTM CHCOFS
_journal_issue 45
_journal_name_full
;
 Chemical Communications (Cambridge, United Kingdom)
;
_journal_page_first 7249
_journal_page_last 7252
_journal_paper_doi 10.1039/c6cc02964g
_journal_volume 52
_journal_year 2016
_chemical_formula_moiety 'C21 H15 N O6'
_chemical_formula_sum 'C21 H15 N O6'
_chemical_formula_weight 377.34
_chemical_name_common TCA
_space_group_IT_number 14
_symmetry_cell_setting monoclinic
_symmetry_space_group_name_Hall '-P 2yn'
_symmetry_space_group_name_H-M 'P 1 21/n 1'
_atom_sites_solution_hydrogens geom
_atom_sites_solution_primary direct
_atom_sites_solution_secondary difmap
_audit_creation_method SHELXL-97
_audit_update_record
;
2016-04-07 deposited with the CCDC.
2016-05-05 downloaded from the CCDC.
;
_cell_angle_alpha 90.00
_cell_angle_beta 92.752(6)
_cell_angle_gamma 90.00
_cell_formula_units_Z 16
_cell_length_a 7.2350(9)
_cell_length_b 27.116(4)
_cell_length_c 50.042(6)
_cell_measurement_reflns_used 30
_cell_measurement_temperature 153(2)
_cell_measurement_theta_max 61.5
_cell_measurement_theta_min 2.40
_cell_volume 9806(2)
_computing_cell_refinement 'SHELXTL suite'
_computing_data_collection 'Collect (Bruker AXS)'
_computing_data_reduction 'SHELXTL suite'
_computing_molecular_graphics 'Mercury 3.1'
_computing_publication_material 'Mercury 3.1'
_computing_structure_refinement 'SHELXL-97 (Sheldrick, 2008)'
_computing_structure_solution 'SHELXS-97 (Sheldrick, 2008)'
_diffrn_ambient_temperature 153(2)
_diffrn_measured_fraction_theta_full 0.958
_diffrn_measured_fraction_theta_max 0.958
_diffrn_measurement_device_type 'D8 Venture APEX-II'
_diffrn_measurement_method 'CMOS-Photon 100'
_diffrn_radiation_monochromator Micro-focus
_diffrn_radiation_source 'fine-focus sealed tube'
_diffrn_radiation_type CuK\a
_diffrn_radiation_wavelength 1.54178
_diffrn_reflns_av_R_equivalents 0.1097
_diffrn_reflns_av_sigmaI/netI 0.0742
_diffrn_reflns_limit_h_max 8
_diffrn_reflns_limit_h_min -7
_diffrn_reflns_limit_k_max 29
_diffrn_reflns_limit_k_min -29
_diffrn_reflns_limit_l_max 53
_diffrn_reflns_limit_l_min -56
_diffrn_reflns_number 158928
_diffrn_reflns_theta_full 61.50
_diffrn_reflns_theta_max 61.50
_diffrn_reflns_theta_min 2.40
_exptl_absorpt_coefficient_mu 0.635
_exptl_absorpt_correction_T_max 0.881
_exptl_absorpt_correction_T_min 0.796
_exptl_absorpt_correction_type multi-scan
_exptl_absorpt_process_details 'SADABS;Universitat Gottingen,1997'
_exptl_crystal_colour colourless
_exptl_crystal_density_diffrn 1.022
_exptl_crystal_density_method 'not measured'
_exptl_crystal_description 'niddle shaped'
_exptl_crystal_F_000 3136
_exptl_crystal_size_max 0.5
_exptl_crystal_size_mid 0.3
_exptl_crystal_size_min 0.2
_refine_diff_density_max 0.196
_refine_diff_density_min -0.197
_refine_diff_density_rms 0.047
_refine_ls_extinction_method none
_refine_ls_goodness_of_fit_ref 1.802
_refine_ls_hydrogen_treatment mixed
_refine_ls_matrix_type full
_refine_ls_number_parameters 1013
_refine_ls_number_reflns 14569
_refine_ls_number_restraints 0
_refine_ls_restrained_S_all 1.802
_refine_ls_R_factor_all 0.1454
_refine_ls_R_factor_gt 0.0799
_refine_ls_shift/su_max 0.002
_refine_ls_shift/su_mean 0.000
_refine_ls_structure_factor_coef Fsqd
_refine_ls_weighting_details 'calc w=1/[\s^2^(Fo^2^)+(0.0000P)^2^+0.0000P] where P=(Fo^2^+2Fc^2^)/3'
_refine_ls_weighting_scheme calc
_refine_ls_wR_factor_gt 0.1166
_refine_ls_wR_factor_ref 0.1218
_reflns_number_gt 8271
_reflns_number_total 14569
_reflns_threshold_expression >2sigma(I)
_cod_data_source_file c6cc02964g2.cif
_cod_data_source_block squeezed
_cod_original_sg_symbol_H-M P2(1)/n
_cod_database_code 7118979

loop_
_symmetry_equiv_pos_as_xyz
'x, y, z'
'-x+1/2, y+1/2, -z+1/2'
'-x, -y, -z'
'x-1/2, -y-1/2, z-1/2'

loop_
_atom_site_label
_atom_site_type_symbol
_atom_site_fract_x
_atom_site_fract_y
_atom_site_fract_z
_atom_site_U_iso_or_equiv
_atom_site_adp_type
_atom_site_occupancy
_atom_site_symmetry_multiplicity
_atom_site_calc_flag
_atom_site_refinement_flags
_atom_site_disorder_assembly
_atom_site_disorder_group
O21 O 0.6122(3) 0.21049(9) -0.08296(4) 0.0723(8) Uani 1 1 d . . .
O7 O 0.6185(3) 0.79793(10) 0.16537(5) 0.0713(8) Uani 1 1 d . . .
O11 O 0.7595(3) 0.71726(9) 0.38214(4) 0.0853(8) Uani 1 1 d . . .
H119 H 0.8464 0.7206 0.3937 0.128 Uiso 1 1 calc R . .
O3 O -0.0068(3) 0.70562(9) 0.42228(4) 0.0844(8) Uani 1 1 d . . .
O15 O -0.0061(4) 0.34219(9) 0.17233(4) 0.0920(9) Uani 1 1 d . . .
H15 H -0.0663 0.3374 0.1578 0.138 Uiso 1 1 calc R . .
O6 O 1.3737(3) 0.52843(9) 0.52189(5) 0.0858(9) Uani 1 1 d . . .
N1 N 0.6376(4) 0.65575(10) 0.50731(5) 0.0530(8) Uani 1 1 d . . .
N3 N 0.6206(4) 0.37051(10) 0.26259(5) 0.0567(8) Uani 1 1 d . . .
O4 O 0.2292(3) 0.72163(9) 0.39670(5) 0.0868(8) Uani 1 1 d . . .
H117 H 0.1413 0.7276 0.3856 0.130 Uiso 1 1 calc R . .
N4 N 0.3572(4) 0.34210(10) 0.01516(5) 0.0560(8) Uani 1 1 d . . .
O12 O 0.9924(3) 0.72486(10) 0.35514(4) 0.0874(8) Uani 1 1 d . . .
O8 O 0.6594(3) 0.71857(10) 0.15442(5) 0.0936(9) Uani 1 1 d . . .
H8 H 0.6994 0.7316 0.1406 0.140 Uiso 1 1 calc R . .
O20 O 1.0005(3) 0.32473(9) 0.10455(4) 0.0933(9) Uani 1 1 d . . .
H121 H 1.0585 0.3246 0.1195 0.140 Uiso 1 1 calc R . .
O18 O 1.2764(3) 0.52079(9) 0.24484(5) 0.0927(9) Uani 1 1 d . . .
H18 H 1.3764 0.5363 0.2471 0.139 Uiso 1 1 calc R . .
N2 N 0.3341(4) 0.68903(10) 0.26904(5) 0.0536(8) Uani 1 1 d . . .
O1 O 0.2685(4) 0.67619(11) 0.62015(6) 0.0870(9) Uani 1 1 d . . .
O13 O 0.2579(3) 0.32535(10) 0.37345(5) 0.0887(9) Uani 1 1 d . . .
H13 H 0.2131 0.3104 0.3863 0.133 Uiso 1 1 calc R . .
O22 O 0.6607(3) 0.28734(9) -0.09809(5) 0.0912(9) Uani 1 1 d . . .
H22 H 0.6967 0.2718 -0.1114 0.137 Uiso 1 1 calc R . .
O19 O 0.7633(3) 0.33425(9) 0.13099(4) 0.0877(8) Uani 1 1 d . . .
O16 O 0.2307(3) 0.32683(9) 0.14669(4) 0.0892(9) Uani 1 1 d . . .
O17 O 1.3515(3) 0.49609(9) 0.28648(5) 0.0887(9) Uani 1 1 d . . .
O9 O -0.4072(4) 0.56716(9) 0.24848(5) 0.0947(9) Uani 1 1 d . . .
O2 O 0.2854(4) 0.75597(11) 0.60845(5) 0.0903(10) Uani 1 1 d . . .
O5 O 1.3006(3) 0.51503(8) 0.47857(5) 0.0900(9) Uani 1 1 d . . .
H5 H 1.4018 0.4998 0.4794 0.135 Uiso 1 1 calc R . .
O14 O 0.2856(4) 0.24810(11) 0.35779(5) 0.0926(10) Uani 1 1 d . . .
O10 O -0.3238(3) 0.54065(9) 0.28948(5) 0.0941(9) Uani 1 1 d . . .
H10 H -0.4239 0.5251 0.2876 0.141 Uiso 1 1 calc R . .
O24 O -0.3845(4) 0.45864(10) -0.01513(6) 0.1028(10) Uani 1 1 d . . .
O23 O -0.3001(3) 0.49574(10) 0.02320(5) 0.1027(9) Uani 1 1 d . . .
H23 H -0.3997 0.5111 0.0201 0.154 Uiso 1 1 calc R . .
C26 C 0.3980(4) 0.70512(16) 0.24350(7) 0.0512(9) Uani 1 1 d . . .
C12 C 0.5248(5) 0.66949(12) 0.48423(6) 0.0503(9) Uani 1 1 d . . .
C68 C 0.4714(5) 0.33696(12) 0.03874(7) 0.0528(9) Uani 1 1 d . . .
C33 C 0.1818(5) 0.65764(13) 0.26930(7) 0.0528(9) Uani 1 1 d . . .
C47 C 0.5453(4) 0.35181(16) 0.28661(7) 0.0509(9) Uani 1 1 d . . .
C40 C 0.4521(5) 0.69908(11) 0.29177(7) 0.0516(9) Uani 1 1 d . . .
C75 C 0.4172(4) 0.32154(15) -0.00889(7) 0.0527(10) Uani 1 1 d . . .
C61 C 0.7674(5) 0.40379(13) 0.26345(7) 0.0526(9) Uani 1 1 d . . .
C5 C 0.5622(4) 0.66827(16) 0.53247(7) 0.0521(9) Uani 1 1 d . . .
C51 C 0.2885(5) 0.34496(12) 0.19300(7) 0.0564(10) Uani 1 1 d . . .
C58 C 1.0738(5) 0.46690(13) 0.26561(7) 0.0573(10) Uani 1 1 d . . .
C19 C 0.7862(5) 0.62270(12) 0.50617(7) 0.0502(9) Uani 1 1 d . . .
C23 C 0.5348(4) 0.73571(16) 0.19575(7) 0.0512(10) Uani 1 1 d . . .
C72 C 0.5411(4) 0.27893(16) -0.05558(7) 0.0527(9) Uani 1 1 d . . .
C54 C 0.5127(5) 0.36195(12) 0.23872(7) 0.0518(9) Uani 1 1 d . . .
C9 C 0.2938(5) 0.69637(12) 0.44074(7) 0.0572(10) Uani 1 1 d . . .
C39 C 0.6395(5) 0.70283(12) 0.28899(6) 0.0612(10) Uani 1 1 d . . .
H39 H 0.6879 0.6998 0.2718 0.073 Uiso 1 1 calc R . .
C82 C 0.2030(5) 0.37306(14) 0.01317(7) 0.0566(10) Uani 1 1 d . . .
C18 C 0.9076(5) 0.61603(12) 0.52841(6) 0.0535(9) Uani 1 1 d . . .
H18A H 0.8856 0.6326 0.5447 0.064 Uiso 1 1 calc R . .
C65 C 0.7041(5) 0.33091(12) 0.08425(7) 0.0581(10) Uani 1 1 d . . .
C62 C 0.8887(5) 0.40458(11) 0.28608(6) 0.0532(9) Uani 1 1 d . . .
H62 H 0.8677 0.3835 0.3008 0.064 Uiso 1 1 calc R . .
C55 C 0.3260(5) 0.36929(12) 0.23913(6) 0.0605(10) Uani 1 1 d . . .
H55 H 0.2726 0.3799 0.2551 0.073 Uiso 1 1 calc R . .
C37 C 0.6907(5) 0.71496(12) 0.33629(7) 0.0590(10) Uani 1 1 d . . .
C43 C 0.3056(5) 0.2939(2) 0.35577(8) 0.0708(13) Uani 1 1 d . . .
C69 C 0.6608(5) 0.33282(12) 0.03648(6) 0.0613(10) Uani 1 1 d . . .
H69 H 0.7116 0.3327 0.0193 0.074 Uiso 1 1 calc R . .
C34 C 0.0478(5) 0.66037(13) 0.24855(6) 0.0597(10) Uani 1 1 d . . .
H34 H 0.0603 0.6839 0.2347 0.072 Uiso 1 1 calc R . .
C28 C 0.4948(4) 0.68661(15) 0.19945(7) 0.0621(10) Uani 1 1 d . . .
H28 H 0.5147 0.6634 0.1857 0.074 Uiso 1 1 calc R . .
C63 C 1.0382(4) 0.43596(13) 0.28698(7) 0.0596(10) Uani 1 1 d . . .
H63 H 1.1190 0.4365 0.3025 0.072 Uiso 1 1 calc R . .
C81 C 0.0685(5) 0.36468(13) -0.00718(6) 0.0668(11) Uani 1 1 d . . .
H81 H 0.0809 0.3376 -0.0190 0.080 Uiso 1 1 calc R . .
C30 C -0.1276(5) 0.59618(14) 0.26869(8) 0.0611(10) Uani 1 1 d . . .
C56 C 0.2146(5) 0.36131(12) 0.21630(7) 0.0663(11) Uani 1 1 d . . .
H56 H 0.0853 0.3672 0.2167 0.080 Uiso 1 1 calc R . .
C27 C 0.4249(4) 0.67112(12) 0.22352(8) 0.0574(10) Uani 1 1 d . . .
H27 H 0.3959 0.6374 0.2262 0.069 Uiso 1 1 calc R . .
C11 C 0.3377(5) 0.66229(11) 0.48485(6) 0.0589(10) Uani 1 1 d . . .
H118 H 0.2870 0.6480 0.5002 0.071 Uiso 1 1 calc R . .
C25 C 0.4366(4) 0.75396(14) 0.23964(7) 0.0583(10) Uani 1 1 d . . .
H25 H 0.4174 0.7773 0.2534 0.070 Uiso 1 1 calc R . .
C1 C 0.3116(5) 0.7108(2) 0.60442(8) 0.0717(14) Uani 1 1 d . . .
C38 C 0.7568(5) 0.71079(12) 0.31071(7) 0.0666(11) Uani 1 1 d . . .
H38 H 0.8859 0.7135 0.3083 0.080 Uiso 1 1 calc R . .
C2 C 0.3993(5) 0.69529(17) 0.57946(7) 0.0595(10) Uani 1 1 d . . .
C46 C 0.5091(4) 0.30152(15) 0.28851(7) 0.0606(10) Uani 1 1 d . . .
H46 H 0.5380 0.2798 0.2744 0.073 Uiso 1 1 calc R . .
C44 C 0.3889(4) 0.31495(17) 0.33147(7) 0.0572(10) Uani 1 1 d . . .
C13 C 0.5971(5) 0.69036(12) 0.46162(7) 0.0651(11) Uani 1 1 d . . .
H13A H 0.7266 0.6955 0.4610 0.078 Uiso 1 1 calc R . .
C41 C 0.3839(5) 0.70571(11) 0.31704(7) 0.0627(10) Uani 1 1 d . . .
H41 H 0.2541 0.7053 0.3191 0.075 Uiso 1 1 calc R . .
C71 C 0.6090(5) 0.25719(18) -0.08075(8) 0.0630(11) Uani 1 1 d . . .
C24 C 0.5040(4) 0.76914(13) 0.21544(8) 0.0626(10) Uani 1 1 d . . .
H24 H 0.5289 0.8031 0.2126 0.075 Uiso 1 1 calc R . .
C77 C 0.5099(4) 0.25065(13) -0.03350(8) 0.0624(10) Uani 1 1 d . . .
H77 H 0.5302 0.2161 -0.0341 0.075 Uiso 1 1 calc R . .
C4 C 0.5250(4) 0.63282(13) 0.55148(8) 0.0624(10) Uani 1 1 d . . .
H116 H 0.5558 0.5993 0.5485 0.075 Uiso 1 1 calc R . .
C49 C 0.4258(4) 0.36497(15) 0.32995(6) 0.0632(11) Uani 1 1 d . . .
H49 H 0.3976 0.3864 0.3442 0.076 Uiso 1 1 calc R . .
C20 C 0.8174(5) 0.59622(12) 0.48257(6) 0.0604(10) Uani 1 1 d . . .
H120 H 0.7324 0.5987 0.4676 0.073 Uiso 1 1 calc R . .
C74 C 0.4469(4) 0.34992(13) -0.03115(8) 0.0622(10) Uani 1 1 d . . .
H74 H 0.4238 0.3844 -0.0305 0.075 Uiso 1 1 calc R . .
C59 C 0.7996(5) 0.43594(13) 0.24242(6) 0.0650(11) Uani 1 1 d . . .
H59 H 0.7160 0.4367 0.2272 0.078 Uiso 1 1 calc R . .
C42 C 0.5019(5) 0.71290(12) 0.33917(7) 0.0649(11) Uani 1 1 d . . .
H42 H 0.4535 0.7164 0.3564 0.078 Uiso 1 1 calc R . .
C67 C 0.3988(5) 0.33659(12) 0.06380(7) 0.0659(11) Uani 1 1 d . . .
H67 H 0.2686 0.3382 0.0655 0.079 Uiso 1 1 calc R . .
C22 C 0.6089(5) 0.75182(19) 0.17017(8) 0.0677(12) Uani 1 1 d . . .
C16 C 1.0951(5) 0.56103(12) 0.50333(8) 0.0579(10) Uani 1 1 d . . .
C70 C 0.7744(5) 0.32893(12) 0.05898(7) 0.0644(10) Uani 1 1 d . . .
H70 H 0.9037 0.3248 0.0573 0.077 Uiso 1 1 calc R . .
C32 C 0.1606(5) 0.62273(13) 0.28957(6) 0.0609(10) Uani 1 1 d . . .
H32 H 0.2527 0.6195 0.3036 0.073 Uiso 1 1 calc R . .
C76 C 0.4488(4) 0.27202(16) -0.01016(7) 0.0637(11) Uani 1 1 d . . .
H76 H 0.4289 0.2519 0.0050 0.076 Uiso 1 1 calc R . .
C73 C 0.5100(4) 0.32923(16) -0.05448(7) 0.0645(10) Uani 1 1 d . . .
H73 H 0.5314 0.3495 -0.0695 0.077 Uiso 1 1 calc R . .
C66 C 0.5156(5) 0.33388(12) 0.08642(6) 0.0658(11) Uani 1 1 d . . .
H66 H 0.4654 0.3341 0.1036 0.079 Uiso 1 1 calc R . .
C64 C 0.8279(6) 0.32957(14) 0.10793(8) 0.0734(12) Uani 1 1 d . . .
C36 C 0.8228(6) 0.71987(14) 0.35900(7) 0.0670(11) Uani 1 1 d . . .
C50 C 0.1657(5) 0.33720(14) 0.16881(8) 0.0701(12) Uani 1 1 d . . .
C48 C 0.5050(4) 0.38337(13) 0.30716(7) 0.0623(10) Uani 1 1 d . . .
H48 H 0.5313 0.4176 0.3058 0.075 Uiso 1 1 calc R . .
C3 C 0.4432(4) 0.64634(16) 0.57477(7) 0.0644(11) Uani 1 1 d . . .
H3 H 0.4169 0.6219 0.5877 0.077 Uiso 1 1 calc R . .
C17 C 1.0594(4) 0.58547(12) 0.52688(7) 0.0577(10) Uani 1 1 d . . .
H17 H 1.1406 0.5811 0.5422 0.069 Uiso 1 1 calc R . .
C7 C 0.4360(4) 0.73018(14) 0.56027(8) 0.0629(10) Uani 1 1 d . . .
H7 H 0.4046 0.7637 0.5633 0.075 Uiso 1 1 calc R . .
C52 C 0.4756(5) 0.33767(12) 0.19265(7) 0.0695(11) Uani 1 1 d . . .
H52 H 0.5291 0.3270 0.1767 0.083 Uiso 1 1 calc R . .
C60 C 0.9524(5) 0.46683(13) 0.24351(7) 0.0673(11) Uani 1 1 d . . .
H60 H 0.9737 0.4881 0.2289 0.081 Uiso 1 1 calc R . .
C6 C 0.5179(4) 0.71737(15) 0.53662(7) 0.0591(10) Uani 1 1 d . . .
H6 H 0.5429 0.7417 0.5236 0.071 Uiso 1 1 calc R . .
C79 C -0.1055(5) 0.43428(14) 0.00716(7) 0.0615(10) Uani 1 1 d . . .
C80 C -0.0802(5) 0.39508(14) -0.01012(7) 0.0689(11) Uani 1 1 d . . .
H80 H -0.1692 0.3894 -0.0244 0.083 Uiso 1 1 calc R . .
C53 C 0.5868(5) 0.34575(12) 0.21545(7) 0.0691(11) Uani 1 1 d . . .
H53 H 0.7163 0.3401 0.2151 0.083 Uiso 1 1 calc R . .
C84 C 0.0279(5) 0.44308(13) 0.02776(7) 0.0738(11) Uani 1 1 d . . .
H84 H 0.0119 0.4692 0.0401 0.089 Uiso 1 1 calc R . .
C21 C 0.9719(5) 0.56673(12) 0.48143(7) 0.0630(10) Uani 1 1 d . . .
H21A H 0.9947 0.5499 0.4653 0.076 Uiso 1 1 calc R . .
C45 C 0.4309(4) 0.28357(13) 0.31112(8) 0.0645(11) Uani 1 1 d . . .
H45 H 0.4061 0.2493 0.3126 0.077 Uiso 1 1 calc R . .
C35 C -0.1024(5) 0.62945(13) 0.24781(7) 0.0606(10) Uani 1 1 d . . .
H35 H -0.1899 0.6306 0.2330 0.073 Uiso 1 1 calc R . .
C10 C 0.2230(5) 0.67554(12) 0.46343(7) 0.0624(10) Uani 1 1 d . . .
H10A H 0.0934 0.6704 0.4641 0.075 Uiso 1 1 calc R . .
C14 C 0.4813(5) 0.70357(12) 0.44019(6) 0.0655(11) Uani 1 1 d . . .
H14 H 0.5319 0.7179 0.4248 0.079 Uiso 1 1 calc R . .
C31 C 0.0054(5) 0.59311(13) 0.28903(7) 0.0684(11) Uani 1 1 d . . .
H31 H -0.0096 0.5701 0.3031 0.082 Uiso 1 1 calc R . .
C8 C 0.1656(6) 0.70871(14) 0.41868(7) 0.0693(12) Uani 1 1 d . . .
C83 C 0.1817(5) 0.41367(13) 0.02995(6) 0.0672(11) Uani 1 1 d . . .
H83 H 0.2762 0.4210 0.0432 0.081 Uiso 1 1 calc R . .
C29 C -0.2991(6) 0.56708(14) 0.26794(9) 0.0700(12) Uani 1 1 d . . .
C57 C 1.2448(6) 0.49606(14) 0.26638(9) 0.0701(12) Uani 1 1 d . . .
C15 C 1.2688(6) 0.53326(14) 0.50208(9) 0.0677(11) Uani 1 1 d . . .
C78 C -0.2766(6) 0.46378(15) 0.00399(9) 0.0744(12) Uani 1 1 d . . .
H105 H 0.189(7) 0.6881(16) 0.6385(10) 0.21(2) Uiso 1 1 d . . .

loop_
_atom_site_aniso_label
_atom_site_aniso_U_11
_atom_site_aniso_U_22
_atom_site_aniso_U_33
_atom_site_aniso_U_23
_atom_site_aniso_U_13
_atom_site_aniso_U_12
O21 0.074(2) 0.0691(19) 0.0734(18) -0.0126(16) 0.0023(13) 0.0083(16)
O7 0.0676(19) 0.085(2) 0.0612(17) 0.0146(16) 0.0015(13) -0.0091(16)
O11 0.0495(18) 0.151(2) 0.0548(17) -0.0007(16) -0.0073(13) 0.0014(16)
O3 0.0447(19) 0.147(2) 0.0614(16) 0.0128(14) 0.0037(13) -0.0051(17)
O15 0.055(2) 0.157(3) 0.0621(16) -0.0195(15) -0.0153(13) 0.0049(19)
O6 0.057(2) 0.090(2) 0.109(2) -0.0294(16) -0.0132(15) 0.0238(15)
N1 0.041(2) 0.070(2) 0.0486(19) -0.0067(16) 0.0040(15) 0.0126(16)
N3 0.038(2) 0.084(2) 0.047(2) 0.0040(17) -0.0017(15) -0.0213(17)
O4 0.0516(18) 0.149(2) 0.0591(17) 0.0177(16) -0.0082(13) -0.0045(16)
N4 0.050(2) 0.071(2) 0.0474(19) -0.0148(17) 0.0025(16) 0.0190(17)
O12 0.0378(18) 0.161(3) 0.0632(16) 0.0018(14) 0.0000(13) -0.0085(18)
O8 0.105(2) 0.108(3) 0.070(2) 0.0179(16) 0.0316(16) -0.0001(18)
O20 0.056(2) 0.166(3) 0.0574(16) -0.0046(15) -0.0086(14) 0.0081(19)
O18 0.074(2) 0.105(2) 0.100(2) 0.0207(17) 0.0030(16) -0.0391(16)
N2 0.041(2) 0.077(2) 0.0435(19) 0.0057(16) 0.0003(15) -0.0149(16)
O1 0.078(2) 0.128(3) 0.0561(19) -0.0082(18) 0.0142(15) 0.0251(18)
O13 0.082(2) 0.126(3) 0.0582(18) 0.0166(16) 0.0107(14) -0.0276(17)
O22 0.104(2) 0.100(2) 0.0724(19) -0.0130(15) 0.0304(16) 0.0017(17)
O19 0.0585(19) 0.146(2) 0.0586(17) -0.0068(16) -0.0003(14) 0.0040(16)
O16 0.0575(19) 0.153(3) 0.0570(17) -0.0149(17) 0.0023(14) 0.0075(16)
O17 0.058(2) 0.087(2) 0.119(2) 0.0206(17) -0.0154(16) -0.0265(16)
O9 0.070(2) 0.098(2) 0.114(2) 0.0295(17) -0.0223(16) -0.0318(16)
O2 0.088(2) 0.104(2) 0.0792(19) -0.0245(19) 0.0110(14) 0.0148(19)
O5 0.068(2) 0.098(2) 0.104(2) -0.0181(17) 0.0152(15) 0.0308(15)
O14 0.094(2) 0.099(2) 0.085(2) 0.0233(19) 0.0100(15) -0.016(2)
O10 0.066(2) 0.103(2) 0.112(2) 0.0231(17) -0.0028(15) -0.0327(16)
O24 0.071(2) 0.096(2) 0.137(3) -0.0260(18) -0.0357(18) 0.0304(17)
O23 0.073(2) 0.108(2) 0.125(2) -0.0257(18) -0.0074(16) 0.0391(17)
C26 0.037(2) 0.063(3) 0.053(3) 0.003(2) -0.0031(18) -0.008(2)
C12 0.042(3) 0.066(3) 0.043(2) -0.0007(19) 0.0026(19) 0.004(2)
C68 0.046(3) 0.065(3) 0.047(3) -0.005(2) -0.005(2) 0.007(2)
C33 0.035(3) 0.065(3) 0.059(3) 0.002(2) 0.0012(19) -0.008(2)
C47 0.035(2) 0.071(3) 0.046(3) -0.002(2) -0.0040(17) -0.003(2)
C40 0.040(3) 0.064(3) 0.051(3) 0.004(2) 0.003(2) -0.007(2)
C75 0.044(2) 0.057(3) 0.058(3) -0.005(3) 0.0004(18) 0.012(2)
C61 0.039(3) 0.063(3) 0.056(3) -0.005(2) 0.0040(19) -0.008(2)
C5 0.034(2) 0.071(3) 0.050(3) -0.006(2) -0.0003(18) 0.007(2)
C51 0.044(3) 0.072(3) 0.053(3) -0.005(2) -0.001(2) -0.001(2)
C58 0.044(3) 0.060(3) 0.069(3) 0.005(2) 0.005(2) -0.007(2)
C19 0.043(3) 0.053(3) 0.055(3) -0.002(2) 0.009(2) 0.002(2)
C23 0.044(2) 0.067(3) 0.043(3) 0.002(3) 0.0051(18) -0.008(2)
C72 0.042(2) 0.061(3) 0.056(3) -0.006(3) 0.0018(18) 0.005(2)
C54 0.039(3) 0.063(3) 0.053(3) 0.002(2) 0.001(2) -0.011(2)
C9 0.043(3) 0.083(3) 0.046(3) 0.001(2) 0.003(2) -0.009(2)
C39 0.041(3) 0.095(3) 0.048(2) -0.004(2) 0.0075(19) -0.005(2)
C82 0.042(3) 0.063(3) 0.066(3) -0.009(2) 0.003(2) 0.014(2)
C18 0.045(3) 0.057(3) 0.058(2) -0.0027(19) 0.003(2) 0.001(2)
C65 0.041(3) 0.083(3) 0.049(3) -0.001(2) -0.007(2) 0.000(2)
C62 0.043(3) 0.055(3) 0.062(3) -0.0009(19) 0.0029(19) -0.013(2)
C55 0.057(3) 0.078(3) 0.046(2) -0.0042(19) 0.003(2) 0.004(2)
C37 0.044(3) 0.085(3) 0.048(3) -0.001(2) 0.002(2) -0.001(2)
C43 0.043(3) 0.114(4) 0.054(3) -0.004(3) -0.007(2) 0.000(3)
C69 0.043(3) 0.087(3) 0.055(3) -0.003(2) 0.006(2) 0.002(2)
C34 0.044(3) 0.072(3) 0.063(3) 0.010(2) -0.001(2) -0.015(2)
C28 0.060(3) 0.074(3) 0.053(3) -0.002(2) 0.0098(19) -0.008(2)
C63 0.043(3) 0.070(3) 0.066(3) -0.006(2) -0.0045(19) -0.003(2)
C81 0.039(3) 0.084(3) 0.076(3) -0.013(2) -0.009(2) 0.019(2)
C30 0.041(3) 0.062(3) 0.080(3) 0.001(2) 0.005(2) -0.005(2)
C56 0.040(3) 0.095(3) 0.064(3) -0.007(2) 0.000(2) 0.007(2)
C27 0.058(3) 0.050(3) 0.064(3) 0.008(2) 0.005(2) -0.003(2)
C11 0.044(3) 0.075(3) 0.058(3) 0.006(2) 0.004(2) -0.014(2)
C25 0.059(3) 0.059(3) 0.057(3) -0.011(2) 0.0026(19) -0.006(2)
C1 0.039(3) 0.127(5) 0.049(3) 0.005(3) 0.000(2) 0.008(3)
C38 0.036(3) 0.101(3) 0.062(3) 0.006(2) -0.001(2) 0.005(2)
C2 0.041(3) 0.083(3) 0.055(3) -0.004(3) -0.0024(19) 0.008(2)
C46 0.053(3) 0.071(3) 0.058(3) -0.003(2) -0.0026(19) -0.016(2)
C44 0.046(3) 0.081(3) 0.045(3) 0.012(3) -0.0008(19) -0.010(2)
C13 0.033(3) 0.100(3) 0.063(3) 0.008(2) 0.009(2) 0.002(2)
C41 0.039(3) 0.090(3) 0.059(3) -0.001(2) 0.006(2) -0.006(2)
C71 0.037(3) 0.092(4) 0.059(3) -0.004(3) 0.0021(19) 0.001(3)
C24 0.055(3) 0.066(3) 0.067(3) 0.012(3) 0.005(2) -0.013(2)
C77 0.059(3) 0.056(3) 0.073(3) 0.005(3) 0.002(2) 0.011(2)
C4 0.054(3) 0.069(3) 0.064(3) -0.010(2) 0.006(2) -0.006(2)
C49 0.057(3) 0.084(3) 0.049(3) 0.002(2) 0.0024(19) -0.011(2)
C20 0.048(3) 0.072(3) 0.061(3) -0.004(2) 0.0005(19) 0.011(2)
C74 0.071(3) 0.056(3) 0.059(3) -0.005(2) 0.004(2) 0.009(2)
C59 0.060(3) 0.077(3) 0.057(3) 0.013(2) 0.000(2) -0.017(2)
C42 0.043(3) 0.100(3) 0.052(3) -0.003(2) 0.005(2) -0.001(2)
C67 0.039(3) 0.100(3) 0.058(3) -0.003(2) 0.002(2) 0.006(2)
C22 0.049(3) 0.083(4) 0.071(4) 0.008(3) 0.001(2) 0.008(3)
C16 0.046(3) 0.051(3) 0.078(3) -0.009(2) 0.014(2) 0.004(2)
C70 0.043(3) 0.094(3) 0.055(3) -0.004(2) -0.005(2) 0.008(2)
C32 0.053(3) 0.069(3) 0.060(3) 0.008(2) -0.0053(19) -0.015(2)
C76 0.059(3) 0.086(4) 0.047(3) 0.003(2) 0.0110(18) 0.013(2)
C73 0.062(3) 0.079(3) 0.053(3) -0.005(2) 0.0063(19) 0.005(2)
C66 0.048(3) 0.101(3) 0.049(2) -0.005(2) 0.003(2) 0.007(2)
C64 0.044(3) 0.105(3) 0.071(3) -0.003(3) 0.002(3) 0.007(3)
C36 0.057(3) 0.103(3) 0.041(3) 0.003(2) 0.006(2) 0.003(3)
C50 0.032(3) 0.097(3) 0.080(3) 0.004(3) -0.007(2) 0.004(2)
C48 0.052(3) 0.073(3) 0.063(3) 0.012(3) 0.005(2) -0.007(2)
C3 0.052(3) 0.090(4) 0.052(3) -0.002(2) 0.0039(19) 0.005(2)
C17 0.040(3) 0.055(3) 0.078(3) -0.003(2) 0.0033(19) 0.002(2)
C7 0.052(3) 0.072(3) 0.065(3) -0.015(3) -0.002(2) 0.017(2)
C52 0.043(3) 0.109(3) 0.057(3) -0.013(2) 0.009(2) 0.006(2)
C60 0.060(3) 0.071(3) 0.071(3) 0.017(2) 0.000(2) -0.010(2)
C6 0.052(3) 0.073(3) 0.052(3) 0.001(2) 0.0000(19) 0.010(2)
C79 0.043(3) 0.060(3) 0.082(3) -0.001(2) 0.000(2) 0.009(2)
C80 0.052(3) 0.072(3) 0.082(3) -0.013(2) -0.007(2) 0.008(2)
C53 0.038(3) 0.110(3) 0.059(3) -0.011(2) -0.002(2) -0.003(2)
C84 0.059(3) 0.076(3) 0.086(3) -0.020(2) 0.003(2) 0.019(2)
C21 0.055(3) 0.057(3) 0.078(3) -0.012(2) 0.006(2) 0.005(2)
C45 0.053(3) 0.076(3) 0.064(3) 0.008(3) -0.001(2) -0.018(2)
C35 0.046(3) 0.067(3) 0.068(3) 0.007(2) -0.0030(19) -0.009(2)
C10 0.035(3) 0.083(3) 0.068(3) 0.003(2) 0.000(2) -0.005(2)
C14 0.042(3) 0.097(3) 0.058(3) 0.011(2) 0.005(2) -0.007(2)
C31 0.056(3) 0.070(3) 0.079(3) 0.017(2) 0.005(2) -0.012(2)
C8 0.062(3) 0.103(3) 0.043(3) 0.005(2) 0.007(2) -0.003(3)
C83 0.052(3) 0.067(3) 0.081(3) -0.010(2) -0.005(2) 0.019(2)
C29 0.062(4) 0.059(3) 0.089(4) 0.013(3) 0.007(3) -0.011(3)
C57 0.053(3) 0.061(3) 0.097(4) -0.007(3) 0.005(3) -0.013(2)
C15 0.050(3) 0.059(3) 0.095(4) -0.012(3) 0.010(3) 0.005(2)
C78 0.065(4) 0.064(3) 0.095(4) -0.009(3) 0.012(3) 0.016(3)

loop_
_atom_type_symbol
_atom_type_description
_atom_type_scat_dispersion_real
_atom_type_scat_dispersion_imag
_atom_type_scat_source
C C 0.0181 0.0091 'International Tables Vol C Tables 4.2.6.8 and 6.1.1.4'
H H 0.0000 0.0000 'International Tables Vol C Tables 4.2.6.8 and 6.1.1.4'
N N 0.0311 0.0180 'International Tables Vol C Tables 4.2.6.8 and 6.1.1.4'
O O 0.0492 0.0322 'International Tables Vol C Tables 4.2.6.8 and 6.1.1.4'

loop_
_geom_angle_atom_site_label_1
_geom_angle_atom_site_label_2
_geom_angle_atom_site_label_3
_geom_angle
_geom_angle_site_symmetry_1
_geom_angle_site_symmetry_3
C36 O11 H119 109.5 . .
C50 O15 H15 109.5 . .
C19 N1 C12 122.8(3) . .
C19 N1 C5 120.7(3) . .
C12 N1 C5 114.8(3) . .
C61 N3 C54 121.4(3) . .
C61 N3 C47 121.5(3) . .
C54 N3 C47 115.6(3) . .
C8 O4 H117 109.5 . .
C82 N4 C68 123.5(3) . .
C82 N4 C75 116.9(3) . .
C68 N4 C75 118.7(3) . .
C22 O8 H8 109.5 . .
C64 O20 H121 109.5 . .
C57 O18 H18 109.5 . .
C33 N2 C40 123.9(3) . .
C33 N2 C26 118.6(3) . .
C40 N2 C26 116.4(3) . .
C1 O1 H105 116(2) . .
C43 O13 H13 109.5 . .
C71 O22 H22 109.5 . .
C15 O5 H5 109.5 . .
C29 O10 H10 109.5 . .
C78 O23 H23 109.5 . .
C25 C26 C27 120.4(3) . .
C25 C26 N2 119.5(4) . .
C27 C26 N2 120.0(4) . .
C11 C12 C13 119.2(3) . .
C11 C12 N1 118.1(3) . .
C13 C12 N1 122.7(3) . .
C67 C68 C69 119.6(3) . .
C67 C68 N4 121.7(3) . .
C69 C68 N4 118.7(3) . .
C34 C33 N2 119.0(3) . .
C34 C33 C32 118.7(3) . .
N2 C33 C32 122.3(3) . .
C48 C47 C46 120.6(3) . .
C48 C47 N3 120.5(4) . .
C46 C47 N3 118.9(3) . .
C39 C40 C41 118.5(3) . .
C39 C40 N2 119.6(3) . .
C41 C40 N2 121.9(3) . .
C76 C75 C74 118.6(3) . .
C76 C75 N4 119.1(4) . .
C74 C75 N4 122.3(4) . .
C59 C61 C62 118.7(3) . .
C59 C61 N3 122.4(3) . .
C62 C61 N3 118.8(3) . .
C4 C5 C6 120.6(3) . .
C4 C5 N1 122.1(4) . .
C6 C5 N1 117.3(4) . .
C52 C51 C56 118.8(3) . .
C52 C51 C50 121.6(4) . .
C56 C51 C50 119.6(4) . .
C63 C58 C60 118.8(3) . .
C63 C58 C57 119.4(4) . .
C60 C58 C57 121.7(4) . .
C18 C19 N1 120.3(3) . .
C18 C19 C20 118.8(3) . .
N1 C19 C20 120.9(3) . .
C24 C23 C28 120.1(3) . .
C24 C23 C22 120.5(4) . .
C28 C23 C22 119.3(4) . .
C77 C72 C73 119.0(3) . .
C77 C72 C71 122.1(4) . .
C73 C72 C71 118.9(4) . .
C55 C54 C53 119.0(3) . .
C55 C54 N3 118.0(3) . .
C53 C54 N3 123.0(3) . .
C14 C9 C10 118.6(3) . .
C14 C9 C8 123.4(4) . .
C10 C9 C8 118.0(4) . .
C38 C39 C40 120.7(3) . .
C38 C39 H39 119.6 . .
C40 C39 H39 119.6 . .
N4 C82 C83 122.8(3) . .
N4 C82 C81 118.8(3) . .
C83 C82 C81 118.3(3) . .
C17 C18 C19 120.4(3) . .
C17 C18 H18A 119.8 . .
C19 C18 H18A 119.8 . .
C66 C65 C70 118.9(3) . .
C66 C65 C64 120.8(4) . .
C70 C65 C64 120.3(4) . .
C63 C62 C61 119.8(3) . .
C63 C62 H62 120.1 . .
C61 C62 H62 120.1 . .
C54 C55 C56 120.1(3) . .
C54 C55 H55 119.9 . .
C56 C55 H55 119.9 . .
C42 C37 C38 118.5(3) . .
C42 C37 C36 122.5(3) . .
C38 C37 C36 118.9(3) . .
O14 C43 O13 124.3(4) . .
O14 C43 C44 119.7(4) . .
O13 C43 C44 115.9(4) . .
C70 C69 C68 119.8(3) . .
C70 C69 H69 120.1 . .
C68 C69 H69 120.1 . .
C35 C34 C33 120.8(3) . .
C35 C34 H34 119.6 . .
C33 C34 H34 119.6 . .
C23 C28 C27 119.7(3) . .
C23 C28 H28 120.2 . .
C27 C28 H28 120.2 . .
C58 C63 C62 121.4(3) . .
C58 C63 H63 119.3 . .
C62 C63 H63 119.3 . .
C80 C81 C82 120.1(3) . .
C80 C81 H81 119.9 . .
C82 C81 H81 119.9 . .
C31 C30 C35 118.8(4) . .
C31 C30 C29 123.3(4) . .
C35 C30 C29 117.9(4) . .
C55 C56 C51 120.9(3) . .
C55 C56 H56 119.5 . .
C51 C56 H56 119.5 . .
C26 C27 C28 119.6(3) . .
C26 C27 H27 120.2 . .
C28 C27 H27 120.2 . .
C10 C11 C12 120.4(3) . .
C10 C11 H118 119.8 . .
C12 C11 H118 119.8 . .
C26 C25 C24 119.5(3) . .
C26 C25 H25 120.3 . .
C24 C25 H25 120.3 . .
O1 C1 O2 125.1(4) . .
O1 C1 C2 116.0(5) . .
O2 C1 C2 118.9(4) . .
C39 C38 C37 121.2(3) . .
C39 C38 H38 119.4 . .
C37 C38 H38 119.4 . .
C7 C2 C3 119.0(3) . .
C7 C2 C1 119.6(4) . .
C3 C2 C1 121.5(4) . .
C45 C46 C47 119.2(3) . .
C45 C46 H46 120.4 . .
C47 C46 H46 120.4 . .
C45 C44 C49 121.1(3) . .
C45 C44 C43 118.6(4) . .
C49 C44 C43 120.3(4) . .
C14 C13 C12 120.1(3) . .
C14 C13 H13A 119.9 . .
C12 C13 H13A 119.9 . .
C42 C41 C40 121.0(3) . .
C42 C41 H41 119.5 . .
C40 C41 H41 119.5 . .
O22 C71 O21 125.3(4) . .
O22 C71 C72 116.4(4) . .
O21 C71 C72 118.3(4) . .
C23 C24 C25 120.6(3) . .
C23 C24 H24 119.7 . .
C25 C24 H24 119.7 . .
C72 C77 C76 120.9(3) . .
C72 C77 H77 119.6 . .
C76 C77 H77 119.6 . .
C5 C4 C3 120.0(3) . .
C5 C4 H116 120.0 . .
C3 C4 H116 120.0 . .
C48 C49 C44 118.9(3) . .
C48 C49 H49 120.5 . .
C44 C49 H49 120.5 . .
C21 C20 C19 119.6(3) . .
C21 C20 H120 120.2 . .
C19 C20 H120 120.2 . .
C75 C74 C73 121.5(3) . .
C75 C74 H74 119.2 . .
C73 C74 H74 119.2 . .
C60 C59 C61 120.7(3) . .
C60 C59 H59 119.7 . .
C61 C59 H59 119.7 . .
C41 C42 C37 119.9(3) . .
C41 C42 H42 120.0 . .
C37 C42 H42 120.0 . .
C66 C67 C68 119.9(3) . .
C66 C67 H67 120.0 . .
C68 C67 H67 120.0 . .
O8 C22 O7 124.2(4) . .
O8 C22 C23 117.2(4) . .
O7 C22 C23 118.6(4) . .
C17 C16 C21 118.6(3) . .
C17 C16 C15 118.4(4) . .
C21 C16 C15 122.8(4) . .
C69 C70 C65 121.1(3) . .
C69 C70 H70 119.5 . .
C65 C70 H70 119.5 . .
C31 C32 C33 119.8(3) . .
C31 C32 H32 120.1 . .
C33 C32 H32 120.1 . .
C75 C76 C77 120.6(3) . .
C75 C76 H76 119.7 . .
C77 C76 H76 119.7 . .
C74 C73 C72 119.4(3) . .
C74 C73 H73 120.3 . .
C72 C73 H73 120.3 . .
C67 C66 C65 120.6(3) . .
C67 C66 H66 119.7 . .
C65 C66 H66 119.7 . .
O20 C64 O19 122.4(4) . .
O20 C64 C65 117.7(4) . .
O19 C64 C65 119.9(4) . .
O12 C36 O11 123.0(3) . .
O12 C36 C37 119.9(3) . .
O11 C36 C37 117.1(4) . .
O16 C50 O15 123.8(4) . .
O16 C50 C51 121.1(4) . .
O15 C50 C51 115.1(4) . .
C47 C48 C49 119.9(3) . .
C47 C48 H48 120.1 . .
C49 C48 H48 120.1 . .
C4 C3 C2 120.5(4) . .
C4 C3 H3 119.8 . .
C2 C3 H3 119.8 . .
C18 C17 C16 121.0(3) . .
C18 C17 H17 119.5 . .
C16 C17 H17 119.5 . .
C2 C7 C6 121.5(3) . .
C2 C7 H7 119.2 . .
C6 C7 H7 119.2 . .
C51 C52 C53 120.2(3) . .
C51 C52 H52 119.9 . .
C53 C52 H52 119.9 . .
C58 C60 C59 120.6(3) . .
C58 C60 H60 119.7 . .
C59 C60 H60 119.7 . .
C5 C6 C7 118.5(3) . .
C5 C6 H6 120.7 . .
C7 C6 H6 120.7 . .
C84 C79 C80 118.9(4) . .
C84 C79 C78 122.2(4) . .
C80 C79 C78 118.9(4) . .
C81 C80 C79 121.7(4) . .
C81 C80 H80 119.2 . .
C79 C80 H80 119.2 . .
C52 C53 C54 120.9(3) . .
C52 C53 H53 119.6 . .
C54 C53 H53 119.6 . .
C83 C84 C79 119.3(3) . .
C83 C84 H84 120.4 . .
C79 C84 H84 120.4 . .
C20 C21 C16 121.6(3) . .
C20 C21 H21A 119.2 . .
C16 C21 H21A 119.2 . .
C46 C45 C44 120.3(4) . .
C46 C45 H45 119.8 . .
C44 C45 H45 119.8 . .
C34 C35 C30 120.4(3) . .
C34 C35 H35 119.8 . .
C30 C35 H35 119.8 . .
C11 C10 C9 120.8(3) . .
C11 C10 H10A 119.6 . .
C9 C10 H10A 119.6 . .
C13 C14 C9 120.8(3) . .
C13 C14 H14 119.6 . .
C9 C14 H14 119.6 . .
C30 C31 C32 121.4(4) . .
C30 C31 H31 119.3 . .
C32 C31 H31 119.3 . .
O4 C8 O3 122.9(4) . .
O4 C8 C9 118.8(4) . .
O3 C8 C9 118.3(3) . .
C84 C83 C82 121.5(3) . .
C84 C83 H83 119.2 . .
C82 C83 H83 119.2 . .
O9 C29 O10 123.3(4) . .
O9 C29 C30 121.9(4) . .
O10 C29 C30 114.8(4) . .
O17 C57 O18 123.1(4) . .
O17 C57 C58 120.9(4) . .
O18 C57 C58 116.0(4) . .
O6 C15 O5 123.9(4) . .
O6 C15 C16 121.2(4) . .
O5 C15 C16 114.9(4) . .
O24 C78 O23 123.6(4) . .
O24 C78 C79 121.8(4) . .
O23 C78 C79 114.6(4) . .

loop_
_geom_bond_atom_site_label_1
_geom_bond_atom_site_label_2
_geom_bond_distance
_geom_bond_site_symmetry_2
O21 C71 1.271(4) .
O7 C22 1.276(4) .
O11 C36 1.268(3) .
O11 H119 0.8400 .
O3 C8 1.271(4) .
O15 C50 1.271(4) .
O15 H15 0.8400 .
O6 C15 1.226(4) .
N1 C19 1.403(3) .
N1 C12 1.431(3) .
N1 C5 1.437(3) .
N3 C61 1.393(3) .
N3 C54 1.415(3) .
N3 C47 1.436(3) .
O4 C8 1.262(3) .
O4 H117 0.8400 .
N4 C82 1.396(4) .
N4 C68 1.414(3) .
N4 C75 1.413(4) .
O12 C36 1.259(4) .
O8 C22 1.263(4) .
O8 H8 0.8400 .
O20 C64 1.275(4) .
O20 H121 0.8400 .
O18 C57 1.299(4) .
O18 H18 0.8400 .
N2 C33 1.393(4) .
N2 C40 1.415(3) .
N2 C26 1.447(3) .
O1 C1 1.273(4) .
O1 H105 1.15(5) .
O13 C43 1.288(4) .
O13 H13 0.8400 .
O22 C71 1.262(4) .
O22 H22 0.8400 .
O19 C64 1.272(4) .
O16 C50 1.255(4) .
O17 C57 1.238(4) .
O9 C29 1.219(4) .
O2 C1 1.258(4) .
O5 C15 1.307(4) .
O5 H5 0.8400 .
O14 C43 1.255(4) .
O10 C29 1.314(4) .
O10 H10 0.8400 .
O24 C78 1.214(4) .
O23 C78 1.311(4) .
O23 H23 0.8400 .
C26 C25 1.369(4) .
C26 C27 1.381(4) .
C12 C11 1.370(4) .
C12 C13 1.389(4) .
C68 C67 1.383(4) .
C68 C69 1.385(4) .
C33 C34 1.388(4) .
C33 C32 1.401(4) .
C47 C48 1.380(4) .
C47 C46 1.393(4) .
C40 C39 1.373(4) .
C40 C41 1.391(4) .
C75 C76 1.364(4) .
C75 C74 1.379(4) .
C61 C59 1.394(4) .
C61 C62 1.399(4) .
C5 C4 1.388(4) .
C5 C6 1.387(4) .
C51 C52 1.369(4) .
C51 C56 1.379(4) .
C51 C50 1.482(4) .
C58 C63 1.393(4) .
C58 C60 1.379(4) .
C58 C57 1.467(4) .
C19 C18 1.396(4) .
C19 C20 1.409(4) .
C23 C24 1.365(4) .
C23 C28 1.377(4) .
C23 C22 1.477(5) .
C72 C77 1.372(4) .
C72 C73 1.384(4) .
C72 C71 1.495(4) .
C54 C55 1.366(4) .
C54 C53 1.377(4) .
C9 C14 1.372(4) .
C9 C10 1.388(4) .
C9 C8 1.446(4) .
C39 C38 1.364(4) .
C39 H39 0.9500 .
C82 C83 1.398(4) .
C82 C81 1.393(4) .
C18 C17 1.381(4) .
C18 H18A 0.9500 .
C65 C66 1.375(4) .
C65 C70 1.387(4) .
C65 C64 1.451(4) .
C62 C63 1.376(4) .
C62 H62 0.9500 .
C55 C56 1.383(4) .
C55 H55 0.9500 .
C37 C42 1.382(4) .
C37 C38 1.392(4) .
C37 C36 1.456(4) .
C43 C44 1.496(5) .
C69 C70 1.366(4) .
C69 H69 0.9500 .
C34 C35 1.372(4) .
C34 H34 0.9500 .
C28 C27 1.393(4) .
C28 H28 0.9500 .
C63 H63 0.9500 .
C81 C80 1.358(4) .
C81 H81 0.9500 .
C30 C31 1.369(4) .
C30 C35 1.399(4) .
C30 C29 1.470(5) .
C56 H56 0.9500 .
C27 H27 0.9500 .
C11 C10 1.372(4) .
C11 H118 0.9500 .
C25 C24 1.389(4) .
C25 H25 0.9500 .
C1 C2 1.489(5) .
C38 H38 0.9500 .
C2 C7 1.383(4) .
C2 C3 1.387(4) .
C46 C45 1.378(4) .
C46 H46 0.9500 .
C44 C45 1.372(4) .
C44 C49 1.385(4) .
C13 C14 1.376(4) .
C13 H13A 0.9500 .
C41 C42 1.380(4) .
C41 H41 0.9500 .
C24 H24 0.9500 .
C77 C76 1.395(4) .
C77 H77 0.9500 .
C4 C3 1.382(4) .
C4 H116 0.9500 .
C49 C48 1.393(4) .
C49 H49 0.9500 .
C20 C21 1.378(4) .
C20 H120 0.9500 .
C74 C73 1.392(4) .
C74 H74 0.9500 .
C59 C60 1.386(4) .
C59 H59 0.9500 .
C42 H42 0.9500 .
C67 C66 1.382(4) .
C67 H67 0.9500 .
C16 C17 1.387(4) .
C16 C21 1.388(4) .
C16 C15 1.469(4) .
C70 H70 0.9500 .
C32 C31 1.380(4) .
C32 H32 0.9500 .
C76 H76 0.9500 .
C73 H73 0.9500 .
C66 H66 0.9500 .
C48 H48 0.9500 .
C3 H3 0.9500 .
C17 H17 0.9500 .
C7 C6 1.393(4) .
C7 H7 0.9500 .
C52 C53 1.382(4) .
C52 H52 0.9500 .
C60 H60 0.9500 .
C6 H6 0.9500 .
C79 C84 1.398(4) .
C79 C80 1.388(4) .
C79 C78 1.476(5) .
C80 H80 0.9500 .
C53 H53 0.9500 .
C84 C83 1.369(4) .
C84 H84 0.9500 .
C21 H21A 0.9500 .
C45 H45 0.9500 .
C35 H35 0.9500 .
C10 H10A 0.9500 .
C14 H14 0.9500 .
C31 H31 0.9500 .
C83 H83 0.9500 .
